data_4071384
loop_
_publ_author_name
'Downing, Joanne H.'
'Floure, Jo\"elle'
'Heslop, Katie'
'Haddow, Mairi F.'
'Hopewell, Jonathan'
'Lusi, Matteo'
'Phetmung, Hirahataya'
'Orpen, A. Guy'
'Pringle, Paul G.'
'Pugh, Robert I.'
'Zambrano-Williams, Damaris'

_publ_section_title
;
 General Routes to Alkyl Phosphatrioxaadamantane Ligands
;
_journal_issue 13
_journal_name_full Organometallics
_journal_page_first 3216
_journal_paper_doi 10.1021/om800141y
_journal_volume 27
_journal_year 2008
_chemical_formula_moiety 'C30 H57 O3 P'
_chemical_formula_sum 'C30 H57 O3 P'
_chemical_formula_weight 496.73
_chemical_name_systematic
; 
 ? 
;
_space_group_IT_number 2
_symmetry_cell_setting triclinic
_symmetry_space_group_name_Hall '-P 1'
_symmetry_space_group_name_H-M 'P -1'
_atom_sites_solution_hydrogens geom
_atom_sites_solution_primary direct
_atom_sites_solution_secondary difmap
_audit_creation_method SHELXL-97
_cell_angle_alpha 89.713(14)
_cell_angle_beta 77.730(14)
_cell_angle_gamma 73.231(17)
_cell_formula_units_Z 2
_cell_length_a 8.6589(13)
_cell_length_b 10.335(9)
_cell_length_c 17.863(2)
_cell_measurement_reflns_used 2087
_cell_measurement_temperature 100(2)
_cell_measurement_theta_max 70.021
_cell_measurement_theta_min 2.536
_cell_volume 1492.9(13)
_computing_cell_refinement 'BRUKER SMART'
_computing_data_collection 'BRUKER SMART'
_computing_data_reduction 'BRUKER SAINT'
_computing_molecular_graphics SHELXTL
_computing_publication_material SHELXTL
_computing_structure_refinement 'SHELXL-97 (Sheldrick, 1997)'
_computing_structure_solution 'SHELXS-97 (Sheldrick, 1990)'
_diffrn_ambient_temperature 100(2)
_diffrn_detector_area_resol_mean 5.6
_diffrn_measured_fraction_theta_full 0.901
_diffrn_measured_fraction_theta_max 0.901
_diffrn_measurement_device_type 'CCD area detector'
_diffrn_measurement_method 'omega scan'
_diffrn_radiation_monochromator graphite
_diffrn_radiation_source 'fine-focus sealed tube'
_diffrn_radiation_type CuK\a
_diffrn_radiation_wavelength 1.54178
_diffrn_reflns_av_R_equivalents 0.0369
_diffrn_reflns_av_sigmaI/netI 0.0508
_diffrn_reflns_limit_h_max 10
_diffrn_reflns_limit_h_min -9
_diffrn_reflns_limit_k_max 12
_diffrn_reflns_limit_k_min -12
_diffrn_reflns_limit_l_max 21
_diffrn_reflns_limit_l_min -21
_diffrn_reflns_number 11870
_diffrn_reflns_theta_full 70.09
_diffrn_reflns_theta_max 70.09
_diffrn_reflns_theta_min 2.54
_exptl_absorpt_coefficient_mu 1.008
_exptl_absorpt_correction_T_max 0.95
_exptl_absorpt_correction_T_min 0.79
_exptl_absorpt_correction_type multi-scan
_exptl_absorpt_process_details SADABS
_exptl_crystal_colour colourless
_exptl_crystal_density_diffrn 1.105
_exptl_crystal_density_method 'not measured'
_exptl_crystal_description block
_exptl_crystal_F_000 552
_exptl_crystal_size_max 0.25
_exptl_crystal_size_mid 0.10
_exptl_crystal_size_min 0.05
_refine_diff_density_max 0.450
_refine_diff_density_min -0.220
_refine_diff_density_rms 0.058
_refine_ls_extinction_method none
_refine_ls_goodness_of_fit_ref 0.940
_refine_ls_hydrogen_treatment constr
_refine_ls_matrix_type full
_refine_ls_number_parameters 312
_refine_ls_number_reflns 5119
_refine_ls_number_restraints 0
_refine_ls_restrained_S_all 0.940
_refine_ls_R_factor_all 0.0697
_refine_ls_R_factor_gt 0.0476
_refine_ls_shift/su_max 0.000
_refine_ls_shift/su_mean 0.000
_refine_ls_structure_factor_coef Fsqd
_refine_ls_weighting_details 'calc w=1/[\s^2^(Fo^2^)+(0.0719P)^2^+0.0000P] where P=(Fo^2^+2Fc^2^)/3'
_refine_ls_weighting_scheme calc
_refine_ls_wR_factor_gt 0.1134
_refine_ls_wR_factor_ref 0.1232
_reflns_number_gt 3722
_reflns_number_total 5119
_reflns_threshold_expression >2sigma(I)
_cod_data_source_file om800141y-file001.cif
_cod_data_source_block giantsad
_cod_original_cell_volume 1493.0(13)
_cod_database_code 4071384

loop_
_symmetry_equiv_pos_as_xyz
'x, y, z'
'-x, -y, -z'

loop_
_atom_site_label
_atom_site_type_symbol
_atom_site_fract_x
_atom_site_fract_y
_atom_site_fract_z
_atom_site_U_iso_or_equiv
_atom_site_adp_type
_atom_site_occupancy
_atom_site_symmetry_multiplicity
_atom_site_calc_flag
_atom_site_refinement_flags
P1 P 1.17455(6) 0.33257(5) 0.40202(3) 0.02141(15) Uani 1 1 d .
O1 O 1.48690(17) 0.36064(13) 0.39837(8) 0.0224(3) Uani 1 1 d .
O2 O 1.26551(18) 0.19577(14) 0.52216(8) 0.0263(3) Uani 1 1 d .
O3 O 1.52148(17) 0.23932(13) 0.50829(7) 0.0212(3) Uani 1 1 d .
C1 C 1.3116(2) 0.42629(19) 0.42998(12) 0.0214(4) Uani 1 1 d .
C2 C 1.2815(2) 0.4274(2) 0.51652(11) 0.0216(4) Uani 1 1 d .
H2A H 1.1612 0.4617 0.5387 0.026 Uiso 1 1 calc R
H2B H 1.3354 0.4892 0.5353 0.026 Uiso 1 1 calc R
C3 C 1.3490(2) 0.2869(2) 0.54269(11) 0.0224(4) Uani 1 1 d .
C4 C 1.2875(3) 0.1701(2) 0.43957(12) 0.0225(4) Uani 1 1 d .
C5 C 1.4713(2) 0.12808(19) 0.40410(11) 0.0196(4) Uani 1 1 d .
H5A H 1.5243 0.0382 0.4214 0.024 Uiso 1 1 calc R
H5B H 1.4886 0.1202 0.3475 0.024 Uiso 1 1 calc R
C6 C 1.5515(2) 0.2298(2) 0.42640(11) 0.0214(4) Uani 1 1 d .
C7 C 1.2750(3) 0.5682(2) 0.40166(13) 0.0293(5) Uani 1 1 d .
H7A H 1.3383 0.6181 0.4227 0.044 Uiso 1 1 calc R
H7B H 1.1566 0.6150 0.4185 0.044 Uiso 1 1 calc R
H7C H 1.3064 0.5631 0.3455 0.044 Uiso 1 1 calc R
C8 C 1.7359(3) 0.1888(2) 0.39646(12) 0.0288(5) Uani 1 1 d .
H8A H 1.7824 0.2513 0.4187 0.043 Uiso 1 1 calc R
H8B H 1.7607 0.1915 0.3404 0.043 Uiso 1 1 calc R
H8C H 1.7846 0.0967 0.4107 0.043 Uiso 1 1 calc R
C9 C 1.2081(3) 0.0604(2) 0.43107(15) 0.0348(6) Uani 1 1 d .
H9A H 1.2688 -0.0231 0.4509 0.052 Uiso 1 1 calc R
H9B H 1.2110 0.0441 0.3767 0.052 Uiso 1 1 calc R
H9C H 1.0931 0.0888 0.4601 0.052 Uiso 1 1 calc R
C10 C 1.3319(3) 0.2846(2) 0.62837(12) 0.0301(5) Uani 1 1 d .
H10A H 1.3860 0.1930 0.6417 0.045 Uiso 1 1 calc R
H10B H 1.2144 0.3110 0.6538 0.045 Uiso 1 1 calc R
H10C H 1.3841 0.3482 0.6453 0.045 Uiso 1 1 calc R
C11 C 1.2578(3) 0.3018(2) 0.29705(12) 0.0241(5) Uani 1 1 d .
H11A H 1.3715 0.3099 0.2847 0.029 Uiso 1 1 calc R
H11B H 1.2641 0.2081 0.2818 0.029 Uiso 1 1 calc R
C12 C 1.1525(2) 0.4006(2) 0.25000(12) 0.0228(4) Uani 1 1 d .
H12A H 1.1350 0.4941 0.2700 0.027 Uiso 1 1 calc R
H12B H 1.2156 0.3913 0.1962 0.027 Uiso 1 1 calc R
C13 C 0.9844(2) 0.3813(2) 0.25056(12) 0.0211(4) Uani 1 1 d .
H13A H 0.9163 0.3981 0.3036 0.025 Uiso 1 1 calc R
H13B H 0.9997 0.2865 0.2336 0.025 Uiso 1 1 calc R
C14 C 0.8937(2) 0.47649(19) 0.19809(11) 0.0200(4) Uani 1 1 d .
H14A H 0.8777 0.5709 0.2161 0.024 Uiso 1 1 calc R
H14B H 0.9648 0.4613 0.1457 0.024 Uiso 1 1 calc R
C15 C 0.7265(2) 0.4611(2) 0.19373(12) 0.0209(4) Uani 1 1 d .
H15A H 0.6553 0.4738 0.2461 0.025 Uiso 1 1 calc R
H15B H 0.7418 0.3681 0.1736 0.025 Uiso 1 1 calc R
C16 C 0.6399(2) 0.5626(2) 0.14248(12) 0.0219(4) Uani 1 1 d .
H16A H 0.6226 0.6552 0.1637 0.026 Uiso 1 1 calc R
H16B H 0.7135 0.5516 0.0908 0.026 Uiso 1 1 calc R
C17 C 0.4741(2) 0.54838(19) 0.13438(12) 0.0212(4) Uani 1 1 d .
H17A H 0.3992 0.5614 0.1858 0.025 Uiso 1 1 calc R
H17B H 0.4906 0.4553 0.1140 0.025 Uiso 1 1 calc R
C18 C 0.3914(2) 0.6491(2) 0.08168(12) 0.0218(4) Uani 1 1 d .
H18A H 0.3750 0.7421 0.1021 0.026 Uiso 1 1 calc R
H18B H 0.4665 0.6361 0.0303 0.026 Uiso 1 1 calc R
C19 C 0.2252(2) 0.63567(19) 0.07308(12) 0.0205(4) Uani 1 1 d .
H19A H 0.2414 0.5423 0.0533 0.025 Uiso 1 1 calc R
H19B H 0.1496 0.6499 0.1244 0.025 Uiso 1 1 calc R
C20 C 0.1434(2) 0.73482(19) 0.01965(12) 0.0202(4) Uani 1 1 d .
H20A H 0.1290 0.8282 0.0388 0.024 Uiso 1 1 calc R
H20B H 0.2178 0.7194 -0.0319 0.024 Uiso 1 1 calc R
C21 C -0.0239(2) 0.72286(19) 0.01246(11) 0.0198(4) Uani 1 1 d .
H21A H -0.0981 0.7378 0.0641 0.024 Uiso 1 1 calc R
H21B H -0.0094 0.6296 -0.0069 0.024 Uiso 1 1 calc R
C22 C -0.1063(2) 0.8222(2) -0.04055(11) 0.0209(4) Uani 1 1 d .
H22A H -0.0320 0.8075 -0.0922 0.025 Uiso 1 1 calc R
H22B H -0.1211 0.9155 -0.0211 0.025 Uiso 1 1 calc R
C23 C -0.2737(2) 0.80969(19) -0.04780(11) 0.0202(4) Uani 1 1 d .
H23A H -0.2589 0.7162 -0.0670 0.024 Uiso 1 1 calc R
H23B H -0.3481 0.8250 0.0038 0.024 Uiso 1 1 calc R
C24 C -0.3559(2) 0.90855(19) -0.10120(11) 0.0202(4) Uani 1 1 d .
H24A H -0.2799 0.8953 -0.1524 0.024 Uiso 1 1 calc R
H24B H -0.3740 1.0021 -0.0811 0.024 Uiso 1 1 calc R
C25 C -0.5208(2) 0.89291(19) -0.11035(12) 0.0211(4) Uani 1 1 d .
H25A H -0.5957 0.9040 -0.0590 0.025 Uiso 1 1 calc R
H25B H -0.5021 0.7999 -0.1315 0.025 Uiso 1 1 calc R
C26 C -0.6058(2) 0.99347(19) -0.16238(11) 0.0205(4) Uani 1 1 d .
H26A H -0.6257 1.0866 -0.1411 0.025 Uiso 1 1 calc R
H26B H -0.5309 0.9829 -0.2137 0.025 Uiso 1 1 calc R
C27 C -0.7697(2) 0.97554(19) -0.17128(12) 0.0212(4) Uani 1 1 d .
H27A H -0.7496 0.8822 -0.1922 0.025 Uiso 1 1 calc R
H27B H -0.8445 0.9863 -0.1199 0.025 Uiso 1 1 calc R
C28 C -0.8559(2) 1.07469(19) -0.22326(12) 0.0210(4) Uani 1 1 d .
H28A H -0.8695 1.1680 -0.2042 0.025 Uiso 1 1 calc R
H28B H -0.7843 1.0598 -0.2755 0.025 Uiso 1 1 calc R
C29 C -1.0243(3) 1.0624(2) -0.22802(12) 0.0246(5) Uani 1 1 d .
H29A H -1.0966 1.0781 -0.1759 0.030 Uiso 1 1 calc R
H29B H -1.0113 0.9692 -0.2469 0.030 Uiso 1 1 calc R
C30 C -1.1078(3) 1.1625(2) -0.28085(14) 0.0329(5) Uani 1 1 d .
H30A H -1.1186 1.2550 -0.2632 0.049 Uiso 1 1 calc R
H30B H -1.2177 1.1533 -0.2799 0.049 Uiso 1 1 calc R
H30C H -1.0406 1.1434 -0.3333 0.049 Uiso 1 1 calc R

loop_
_atom_site_aniso_label
_atom_site_aniso_U_11
_atom_site_aniso_U_22
_atom_site_aniso_U_33
_atom_site_aniso_U_23
_atom_site_aniso_U_13
_atom_site_aniso_U_12
P1 0.0173(3) 0.0224(3) 0.0232(3) 0.0016(2) -0.0067(2) -0.0023(2)
O1 0.0190(8) 0.0238(7) 0.0233(7) 0.0014(6) -0.0049(6) -0.0041(6)
O2 0.0270(8) 0.0290(8) 0.0234(8) 0.0032(6) -0.0058(6) -0.0087(6)
O3 0.0218(8) 0.0238(7) 0.0166(7) -0.0005(6) -0.0065(6) -0.0027(6)
C1 0.0180(11) 0.0195(10) 0.0246(11) -0.0009(8) -0.0053(8) -0.0018(8)
C2 0.0172(11) 0.0207(10) 0.0232(11) -0.0029(8) -0.0024(8) -0.0013(8)
C3 0.0191(11) 0.0248(11) 0.0215(10) -0.0027(9) -0.0022(8) -0.0052(8)
C4 0.0247(12) 0.0208(10) 0.0227(11) 0.0036(9) -0.0098(8) -0.0047(8)
C5 0.0196(11) 0.0165(9) 0.0200(10) -0.0025(8) -0.0080(8) 0.0016(8)
C6 0.0214(11) 0.0228(10) 0.0169(10) -0.0003(8) -0.0059(8) -0.0005(8)
C7 0.0345(13) 0.0206(10) 0.0351(13) 0.0018(10) -0.0155(10) -0.0061(9)
C8 0.0201(12) 0.0368(12) 0.0251(11) -0.0026(10) -0.0051(9) -0.0017(9)
C9 0.0391(14) 0.0280(12) 0.0461(14) 0.0089(11) -0.0236(11) -0.0137(10)
C10 0.0316(13) 0.0386(13) 0.0196(11) -0.0014(10) -0.0034(9) -0.0110(10)
C11 0.0191(11) 0.0285(11) 0.0230(11) 0.0007(9) -0.0085(8) -0.0014(9)
C12 0.0208(11) 0.0273(11) 0.0212(10) 0.0030(9) -0.0082(8) -0.0060(9)
C13 0.0205(11) 0.0206(10) 0.0238(10) 0.0022(9) -0.0091(8) -0.0057(8)
C14 0.0180(11) 0.0201(10) 0.0213(10) 0.0009(8) -0.0062(8) -0.0036(8)
C15 0.0183(11) 0.0220(10) 0.0223(10) 0.0006(9) -0.0057(8) -0.0046(8)
C16 0.0186(11) 0.0214(10) 0.0261(11) 0.0023(9) -0.0081(8) -0.0044(8)
C17 0.0192(11) 0.0203(10) 0.0248(11) 0.0033(9) -0.0084(8) -0.0043(8)
C18 0.0183(11) 0.0212(10) 0.0267(11) 0.0025(9) -0.0081(8) -0.0047(8)
C19 0.0172(11) 0.0201(10) 0.0244(10) 0.0026(8) -0.0073(8) -0.0041(8)
C20 0.0178(11) 0.0202(10) 0.0228(10) 0.0032(8) -0.0064(8) -0.0043(8)
C21 0.0177(11) 0.0197(10) 0.0220(10) 0.0016(8) -0.0060(8) -0.0042(8)
C22 0.0183(11) 0.0209(10) 0.0232(10) 0.0021(9) -0.0074(8) -0.0033(8)
C23 0.0176(11) 0.0208(10) 0.0218(10) 0.0005(8) -0.0060(8) -0.0038(8)
C24 0.0180(11) 0.0205(10) 0.0219(10) 0.0019(9) -0.0066(8) -0.0038(8)
C25 0.0184(11) 0.0204(10) 0.0240(10) 0.0029(9) -0.0073(8) -0.0032(8)
C26 0.0181(11) 0.0211(10) 0.0205(10) 0.0015(8) -0.0047(8) -0.0028(8)
C27 0.0194(11) 0.0191(10) 0.0255(11) 0.0018(9) -0.0071(8) -0.0044(8)
C28 0.0226(11) 0.0167(9) 0.0246(11) 0.0010(8) -0.0090(9) -0.0043(8)
C29 0.0215(12) 0.0226(10) 0.0291(11) -0.0016(9) -0.0092(9) -0.0026(9)
C30 0.0332(14) 0.0281(12) 0.0393(13) -0.0007(10) -0.0215(11) -0.0021(10)

loop_
_atom_type_symbol
_atom_type_description
_atom_type_scat_dispersion_real
_atom_type_scat_dispersion_imag
_atom_type_scat_source
C C 0.0181 0.0091 'International Tables Vol C Tables 4.2.6.8 and 6.1.1.4'
H H 0.0000 0.0000 'International Tables Vol C Tables 4.2.6.8 and 6.1.1.4'
O O 0.0492 0.0322 'International Tables Vol C Tables 4.2.6.8 and 6.1.1.4'
P P 0.2955 0.4335 'International Tables Vol C Tables 4.2.6.8 and 6.1.1.4'

loop_
_geom_angle_atom_site_label_1
_geom_angle_atom_site_label_2
_geom_angle_atom_site_label_3
_geom_angle
_geom_angle_publ_flag
C11 P1 C1 101.66(10) yes
C11 P1 C4 102.08(9) yes
C1 P1 C4 92.59(10) yes
C6 O1 C1 114.76(15) ?
C3 O2 C4 114.71(15) ?
C3 O3 C6 111.91(14) ?
O1 C1 C2 108.41(15) ?
O1 C1 C7 106.12(17) ?
C2 C1 C7 112.00(17) ?
O1 C1 P1 112.98(13) ?
C2 C1 P1 105.84(14) ?
C7 C1 P1 111.56(14) ?
C1 C2 C3 111.00(16) ?
C1 C2 H2A 109.4 ?
C3 C2 H2A 109.4 ?
C1 C2 H2B 109.4 ?
C3 C2 H2B 109.4 ?
H2A C2 H2B 108.0 ?
O3 C3 O2 110.36(15) ?
O3 C3 C10 107.23(16) ?
O2 C3 C10 106.59(17) ?
O3 C3 C2 107.99(16) ?
O2 C3 C2 111.68(17) ?
C10 C3 C2 112.90(17) ?
O2 C4 C9 105.83(17) ?
O2 C4 C5 108.05(15) ?
C9 C4 C5 113.01(18) ?
O2 C4 P1 106.75(13) ?
C9 C4 P1 110.84(15) ?
C5 C4 P1 111.94(14) ?
C6 C5 C4 111.17(16) ?
C6 C5 H5A 109.4 ?
C4 C5 H5A 109.4 ?
C6 C5 H5B 109.4 ?
C4 C5 H5B 109.4 ?
H5A C5 H5B 108.0 ?
O3 C6 O1 110.17(15) ?
O3 C6 C8 107.29(15) ?
O1 C6 C8 106.57(17) ?
O3 C6 C5 107.44(16) ?
O1 C6 C5 111.98(16) ?
C8 C6 C5 113.30(17) ?
C1 C7 H7A 109.5 ?
C1 C7 H7B 109.5 ?
H7A C7 H7B 109.5 ?
C1 C7 H7C 109.5 ?
H7A C7 H7C 109.5 ?
H7B C7 H7C 109.5 ?
C6 C8 H8A 109.5 ?
C6 C8 H8B 109.5 ?
H8A C8 H8B 109.5 ?
C6 C8 H8C 109.5 ?
H8A C8 H8C 109.5 ?
H8B C8 H8C 109.5 ?
C4 C9 H9A 109.5 ?
C4 C9 H9B 109.5 ?
H9A C9 H9B 109.5 ?
C4 C9 H9C 109.5 ?
H9A C9 H9C 109.5 ?
H9B C9 H9C 109.5 ?
C3 C10 H10A 109.5 ?
C3 C10 H10B 109.5 ?
H10A C10 H10B 109.5 ?
C3 C10 H10C 109.5 ?
H10A C10 H10C 109.5 ?
H10B C10 H10C 109.5 ?
C12 C11 P1 113.08(14) ?
C12 C11 H11A 109.0 ?
P1 C11 H11A 109.0 ?
C12 C11 H11B 109.0 ?
P1 C11 H11B 109.0 ?
H11A C11 H11B 107.8 ?
C13 C12 C11 115.22(17) ?
C13 C12 H12A 108.5 ?
C11 C12 H12A 108.5 ?
C13 C12 H12B 108.5 ?
C11 C12 H12B 108.5 ?
H12A C12 H12B 107.5 ?
C12 C13 C14 111.71(17) ?
C12 C13 H13A 109.3 ?
C14 C13 H13A 109.3 ?
C12 C13 H13B 109.3 ?
C14 C13 H13B 109.3 ?
H13A C13 H13B 107.9 ?
C15 C14 C13 115.04(17) ?
C15 C14 H14A 108.5 ?
C13 C14 H14A 108.5 ?
C15 C14 H14B 108.5 ?
C13 C14 H14B 108.5 ?
H14A C14 H14B 107.5 ?
C14 C15 C16 112.31(17) ?
C14 C15 H15A 109.1 ?
C16 C15 H15A 109.1 ?
C14 C15 H15B 109.1 ?
C16 C15 H15B 109.1 ?
H15A C15 H15B 107.9 ?
C17 C16 C15 114.28(17) ?
C17 C16 H16A 108.7 ?
C15 C16 H16A 108.7 ?
C17 C16 H16B 108.7 ?
C15 C16 H16B 108.7 ?
H16A C16 H16B 107.6 ?
C16 C17 C18 113.34(17) ?
C16 C17 H17A 108.9 ?
C18 C17 H17A 108.9 ?
C16 C17 H17B 108.9 ?
C18 C17 H17B 108.9 ?
H17A C17 H17B 107.7 ?
C19 C18 C17 113.79(17) ?
C19 C18 H18A 108.8 ?
C17 C18 H18A 108.8 ?
C19 C18 H18B 108.8 ?
C17 C18 H18B 108.8 ?
H18A C18 H18B 107.7 ?
C20 C19 C18 113.93(17) ?
C20 C19 H19A 108.8 ?
C18 C19 H19A 108.8 ?
C20 C19 H19B 108.8 ?
C18 C19 H19B 108.8 ?
H19A C19 H19B 107.7 ?
C21 C20 C19 113.72(17) ?
C21 C20 H20A 108.8 ?
C19 C20 H20A 108.8 ?
C21 C20 H20B 108.8 ?
C19 C20 H20B 108.8 ?
H20A C20 H20B 107.7 ?
C20 C21 C22 113.84(17) ?
C20 C21 H21A 108.8 ?
C22 C21 H21A 108.8 ?
C20 C21 H21B 108.8 ?
C22 C21 H21B 108.8 ?
H21A C21 H21B 107.7 ?
C21 C22 C23 113.70(17) ?
C21 C22 H22A 108.8 ?
C23 C22 H22A 108.8 ?
C21 C22 H22B 108.8 ?
C23 C22 H22B 108.8 ?
H22A C22 H22B 107.7 ?
C24 C23 C22 113.78(16) ?
C24 C23 H23A 108.8 ?
C22 C23 H23A 108.8 ?
C24 C23 H23B 108.8 ?
C22 C23 H23B 108.8 ?
H23A C23 H23B 107.7 ?
C23 C24 C25 113.72(16) ?
C23 C24 H24A 108.8 ?
C25 C24 H24A 108.8 ?
C23 C24 H24B 108.8 ?
C25 C24 H24B 108.8 ?
H24A C24 H24B 107.7 ?
C24 C25 C26 114.10(17) ?
C24 C25 H25A 108.7 ?
C26 C25 H25A 108.7 ?
C24 C25 H25B 108.7 ?
C26 C25 H25B 108.7 ?
H25A C25 H25B 107.6 ?
C27 C26 C25 113.31(17) ?
C27 C26 H26A 108.9 ?
C25 C26 H26A 108.9 ?
C27 C26 H26B 108.9 ?
C25 C26 H26B 108.9 ?
H26A C26 H26B 107.7 ?
C28 C27 C26 113.98(17) ?
C28 C27 H27A 108.8 ?
C26 C27 H27A 108.8 ?
C28 C27 H27B 108.8 ?
C26 C27 H27B 108.8 ?
H27A C27 H27B 107.7 ?
C29 C28 C27 113.84(17) ?
C29 C28 H28A 108.8 ?
C27 C28 H28A 108.8 ?
C29 C28 H28B 108.8 ?
C27 C28 H28B 108.8 ?
H28A C28 H28B 107.7 ?
C28 C29 C30 112.83(18) ?
C28 C29 H29A 109.0 ?
C30 C29 H29A 109.0 ?
C28 C29 H29B 109.0 ?
C30 C29 H29B 109.0 ?
H29A C29 H29B 107.8 ?
C29 C30 H30A 109.5 ?
C29 C30 H30B 109.5 ?
H30A C30 H30B 109.5 ?
C29 C30 H30C 109.5 ?
H30A C30 H30C 109.5 ?
H30B C30 H30C 109.5 ?

loop_
_geom_bond_atom_site_label_1
_geom_bond_atom_site_label_2
_geom_bond_distance
_geom_bond_publ_flag
P1 C11 1.854(2) yes
P1 C1 1.875(2) yes
P1 C4 1.883(2) yes
O1 C6 1.438(2) ?
O1 C1 1.459(2) ?
O2 C3 1.433(3) ?
O2 C4 1.462(2) ?
O3 C3 1.428(2) ?
O3 C6 1.429(2) ?
C1 C2 1.512(3) ?
C1 C7 1.516(3) ?
C2 C3 1.512(3) ?
C2 H2A 0.9900 ?
C2 H2B 0.9900 ?
C3 C10 1.507(3) ?
C4 C9 1.509(3) ?
C4 C5 1.516(3) ?
C5 C6 1.513(3) ?
C5 H5A 0.9900 ?
C5 H5B 0.9900 ?
C6 C8 1.505(3) ?
C7 H7A 0.9800 ?
C7 H7B 0.9800 ?
C7 H7C 0.9800 ?
C8 H8A 0.9800 ?
C8 H8B 0.9800 ?
C8 H8C 0.9800 ?
C9 H9A 0.9800 ?
C9 H9B 0.9800 ?
C9 H9C 0.9800 ?
C10 H10A 0.9800 ?
C10 H10B 0.9800 ?
C10 H10C 0.9800 ?
C11 C12 1.537(3) ?
C11 H11A 0.9900 ?
C11 H11B 0.9900 ?
C12 C13 1.523(3) ?
C12 H12A 0.9900 ?
C12 H12B 0.9900 ?
C13 C14 1.523(3) ?
C13 H13A 0.9900 ?
C13 H13B 0.9900 ?
C14 C15 1.520(3) ?
C14 H14A 0.9900 ?
C14 H14B 0.9900 ?
C15 C16 1.526(3) ?
C15 H15A 0.9900 ?
C15 H15B 0.9900 ?
C16 C17 1.521(3) ?
C16 H16A 0.9900 ?
C16 H16B 0.9900 ?
C17 C18 1.526(3) ?
C17 H17A 0.9900 ?
C17 H17B 0.9900 ?
C18 C19 1.525(3) ?
C18 H18A 0.9900 ?
C18 H18B 0.9900 ?
C19 C20 1.524(3) ?
C19 H19A 0.9900 ?
C19 H19B 0.9900 ?
C20 C21 1.520(3) ?
C20 H20A 0.9900 ?
C20 H20B 0.9900 ?
C21 C22 1.521(3) ?
C21 H21A 0.9900 ?
C21 H21B 0.9900 ?
C22 C23 1.524(3) ?
C22 H22A 0.9900 ?
C22 H22B 0.9900 ?
C23 C24 1.523(3) ?
C23 H23A 0.9900 ?
C23 H23B 0.9900 ?
C24 C25 1.524(3) ?
C24 H24A 0.9900 ?
C24 H24B 0.9900 ?
C25 C26 1.525(3) ?
C25 H25A 0.9900 ?
C25 H25B 0.9900 ?
C26 C27 1.524(3) ?
C26 H26A 0.9900 ?
C26 H26B 0.9900 ?
C27 C28 1.521(3) ?
C27 H27A 0.9900 ?
C27 H27B 0.9900 ?
C28 C29 1.520(3) ?
C28 H28A 0.9900 ?
C28 H28B 0.9900 ?
C29 C30 1.527(3) ?
C29 H29A 0.9900 ?
C29 H29B 0.9900 ?
C30 H30A 0.9800 ?
C30 H30B 0.9800 ?
C30 H30C 0.9800 ?

loop_
_geom_torsion_atom_site_label_1
_geom_torsion_atom_site_label_2
_geom_torsion_atom_site_label_3
_geom_torsion_atom_site_label_4
_geom_torsion
_geom_torsion_publ_flag
C6 O1 C1 C2 52.1(2) ?
C6 O1 C1 C7 172.61(15) ?
C6 O1 C1 P1 -64.84(18) ?
C11 P1 C1 O1 -48.44(15) ?
C4 P1 C1 O1 54.46(14) ?
C11 P1 C1 C2 -166.92(12) ?
C4 P1 C1 C2 -64.02(14) ?
C11 P1 C1 C7 71.02(16) ?
C4 P1 C1 C7 173.92(15) ?
O1 C1 C2 C3 -52.4(2) ?
C7 C1 C2 C3 -169.19(17) ?
P1 C1 C2 C3 69.03(18) ?
C6 O3 C3 O2 60.83(19) ?
C6 O3 C3 C10 176.55(16) ?
C6 O3 C3 C2 -61.5(2) ?
C4 O2 C3 O3 -56.0(2) ?
C4 O2 C3 C10 -172.10(15) ?
C4 O2 C3 C2 64.2(2) ?
C1 C2 C3 O3 57.8(2) ?
C1 C2 C3 O2 -63.7(2) ?
C1 C2 C3 C10 176.17(17) ?
C3 O2 C4 C9 173.33(16) ?
C3 O2 C4 C5 52.0(2) ?
C3 O2 C4 P1 -68.54(18) ?
C11 P1 C4 O2 165.28(13) ?
C1 P1 C4 O2 62.77(14) ?
C11 P1 C4 C9 -79.93(18) ?
C1 P1 C4 C9 177.56(16) ?
C11 P1 C4 C5 47.24(16) ?
C1 P1 C4 C5 -55.27(15) ?
O2 C4 C5 C6 -52.8(2) ?
C9 C4 C5 C6 -169.52(16) ?
P1 C4 C5 C6 64.48(19) ?
C3 O3 C6 O1 60.4(2) ?
C3 O3 C6 C8 176.00(16) ?
C3 O3 C6 C5 -61.86(19) ?
C1 O1 C6 O3 -55.9(2) ?
C1 O1 C6 C8 -171.98(15) ?
C1 O1 C6 C5 63.6(2) ?
C4 C5 C6 O3 58.28(19) ?
C4 C5 C6 O1 -62.8(2) ?
C4 C5 C6 C8 176.61(16) ?
C1 P1 C11 C12 -101.10(16) yes
C4 P1 C11 C12 163.66(15) yes
P1 C11 C12 C13 -70.1(2) yes
C11 C12 C13 C14 -175.92(17) ?
C12 C13 C14 C15 178.46(17) ?
C13 C14 C15 C16 178.00(17) ?
C14 C15 C16 C17 178.27(17) ?
C15 C16 C17 C18 -178.89(17) ?
C16 C17 C18 C19 179.94(17) ?
C17 C18 C19 C20 -179.22(17) ?
C18 C19 C20 C21 -178.89(17) ?
C19 C20 C21 C22 179.72(16) ?
C20 C21 C22 C23 179.84(16) ?
C21 C22 C23 C24 -179.68(16) ?
C22 C23 C24 C25 178.18(16) ?
C23 C24 C25 C26 178.76(16) ?
C24 C25 C26 C27 179.56(17) ?
C25 C26 C27 C28 -179.77(16) ?
C26 C27 C28 C29 -176.34(17) ?
C27 C28 C29 C30 -179.70(17) ?
